data_7060500
loop_
_publ_author_name
'Kumar, Manish'
'Lal, Neetika'
'Luthra, Pratibha Mehta'
'Masram, Dhanraj T.'

_publ_section_title
;
 Exploring the binding and cleavage activities of nickelII complexes
 towards DNA and proteins
;
_journal_issue 15
_journal_name_full 'New Journal of Chemistry'
_journal_page_first 6693
_journal_page_last 6708
_journal_paper_doi 10.1039/D0NJ06210C
_journal_volume 45
_journal_year 2021
_chemical_formula_moiety 'C34 H30 N6 Ni O6, C H4 O, H2 O'
_chemical_formula_sum 'C35 H36 N6 Ni O8'
_chemical_formula_weight 727.41
_space_group_crystal_system triclinic
_space_group_IT_number 2
_space_group_name_Hall '-P 1'
_space_group_name_H-M_alt 'P -1'
_atom_sites_solution_hydrogens mixed
_atom_sites_solution_primary dual
_audit_creation_date 2020-05-29
_audit_creation_method
;
Olex2 1.2
(compiled 2018.05.29 svn.r3508 for OlexSys, GUI svn.r5506)
;
_audit_update_record
;
2020-11-12 deposited with the CCDC.	2021-03-08 downloaded from the CCDC.
;
_cell_angle_alpha 107.700(5)
_cell_angle_beta 107.784(7)
_cell_angle_gamma 90.635(5)
_cell_formula_units_Z 2
_cell_length_a 9.9515(8)
_cell_length_b 13.1974(6)
_cell_length_c 14.5739(9)
_cell_measurement_temperature 293(2)
_cell_volume 1724.9(2)
_computing_molecular_graphics 'Olex2 (Dolomanov et al., 2009)'
_computing_publication_material 'Olex2 (Dolomanov et al., 2009)'
_computing_structure_refinement 'ShelXL (Sheldrick, 2015)'
_computing_structure_solution 'ShelXT (Sheldrick, 2015)'
_diffrn_measured_fraction_theta_full 0.992
_diffrn_measured_fraction_theta_max 0.857
_diffrn_radiation_type MoK\a
_diffrn_radiation_wavelength 0.71073
_diffrn_reflns_av_R_equivalents 0.0456
_diffrn_reflns_av_unetI/netI 0.0530
_diffrn_reflns_Laue_measured_fraction_full 0.992
_diffrn_reflns_Laue_measured_fraction_max 0.857
_diffrn_reflns_limit_h_max 13
_diffrn_reflns_limit_h_min -13
_diffrn_reflns_limit_k_max 16
_diffrn_reflns_limit_k_min -17
_diffrn_reflns_limit_l_max 19
_diffrn_reflns_limit_l_min -19
_diffrn_reflns_number 25879
_diffrn_reflns_point_group_measured_fraction_full 0.992
_diffrn_reflns_point_group_measured_fraction_max 0.857
_diffrn_reflns_theta_full 25.242
_diffrn_reflns_theta_max 29.541
_diffrn_reflns_theta_min 3.703
_exptl_absorpt_coefficient_mu 0.623
_exptl_crystal_colour greenish
_exptl_crystal_colour_modifier greenish
_exptl_crystal_density_diffrn 1.401
_exptl_crystal_description block
_exptl_crystal_F_000 760
_exptl_crystal_size_max 0.08
_exptl_crystal_size_mid 0.06
_exptl_crystal_size_min 0.05
_refine_diff_density_max 1.073
_refine_diff_density_min -0.423
_refine_diff_density_rms 0.069
_refine_ls_extinction_coef 0.0000(13)
_refine_ls_extinction_expression Fc^*^=kFc[1+0.001xFc^2^\l^3^/sin(2\q)]^-1/4^
_refine_ls_extinction_method 'SHELXL-2018/3 (Sheldrick 2018)'
_refine_ls_goodness_of_fit_ref 1.034
_refine_ls_hydrogen_treatment mixed
_refine_ls_matrix_type full
_refine_ls_number_parameters 482
_refine_ls_number_reflns 8265
_refine_ls_number_restraints 0
_refine_ls_restrained_S_all 1.034
_refine_ls_R_factor_all 0.0879
_refine_ls_R_factor_gt 0.0595
_refine_ls_shift/su_max 3.644
_refine_ls_shift/su_mean 0.082
_refine_ls_structure_factor_coef Fsqd
_refine_ls_weighting_details 'w=1/[\s^2^(Fo^2^)+(0.0841P)^2^+0.5089P] where P=(Fo^2^+2Fc^2^)/3'
_refine_ls_weighting_scheme calc
_refine_ls_wR_factor_gt 0.1483
_refine_ls_wR_factor_ref 0.1696
_reflns_Friedel_coverage 0.000
_reflns_number_gt 5830
_reflns_number_total 8265
_reflns_threshold_expression 'I > 2\s(I)'
_cod_data_source_file d0nj06210c2.cif
_cod_data_source_block ninalbip2
_cod_depositor_comments 'Adding full bibliography for 7060500--7060502.cif.'
_cod_database_code 7060500
_shelx_shelxl_version_number 2018/3
_shelx_space_group_comment
;
The symmetry employed for this shelxl refinement is uniquely defined
by the following loop, which should always be used as a source of
symmetry information in preference to the above space-group names.
They are only intended as comments.
;
_shelx_estimated_absorpt_t_max 0.970
_shelx_estimated_absorpt_t_min 0.952
_olex2_refinement_description
;
1. Fixed Uiso
 At 1.2 times of:
  All C(H) groups, {H33a,H33b} of C33, {H21a,H21b} of C21
 At 1.5 times of:
  All C(H,H,H) groups, {H32a,H32b} of C32, All O(H) groups, All O(H,H) groups
2. Others
 Fixed Sof: O7(0.5) H7a(0.5) H7b(0.5) O9(0.5) H9a(0.5) H9b(0.5)
3.a Free rotating group:
 O7(H7a,H7b), O9(H9a,H9b)
3.b Secondary CH2 refined with riding coordinates:
 C33(H33a,H33b), C21(H21a,H21b)
3.c Aromatic/amide H refined with riding coordinates:
 C13(H13), C26(H26), C1(H1), C17(H17), C4(H4), C10(H10), C2(H2), C7(H7),
 C3(H3), C28(H28), C29(H29), C9(H9), C18(H18), C8(H8)
3.d Idealised Me refined as rotating group:
 C20(H20a,H20b,H20c), C22(H22a,H22b,H22c), C35(H35a,H35b,H35c), C34(H34a,H34b,
 H34c)
3.e Idealised tetrahedral OH refined as rotating group:
 O8(H8a)
;
_olex2_submission_special_instructions 'No special instructions were received'

loop_
_space_group_symop_operation_xyz
'x, y, z'
'-x, -y, -z'

loop_
_atom_site_label
_atom_site_type_symbol
_atom_site_fract_x
_atom_site_fract_y
_atom_site_fract_z
_atom_site_U_iso_or_equiv
_atom_site_adp_type
_atom_site_occupancy
_atom_site_site_symmetry_order
_atom_site_calc_flag
_atom_site_refinement_flags_posn
_atom_site_refinement_flags_adp
_atom_site_refinement_flags_occupancy
_atom_site_disorder_assembly
_atom_site_disorder_group
Ni1 Ni 0.66399(4) 0.79691(3) 0.33593(3) 0.04030(15) Uani 1 1 d . . . . .
O4 O 0.5515(2) 0.66318(15) 0.21547(16) 0.0459(5) Uani 1 1 d . . . . .
O5 O 0.7599(2) 0.82440(15) 0.23870(16) 0.0468(5) Uani 1 1 d . . . . .
O2 O 0.5681(2) 0.74596(15) 0.42130(16) 0.0479(5) Uani 1 1 d . . . . .
O1 O 0.8250(2) 0.71062(15) 0.38150(16) 0.0452(5) Uani 1 1 d . . . . .
N2 N 0.7501(3) 0.93637(18) 0.45625(18) 0.0436(6) Uani 1 1 d . . . . .
N1 N 0.5149(3) 0.89774(18) 0.30115(19) 0.0440(6) Uani 1 1 d . . . . .
O6 O 0.8895(3) 0.7726(2) 0.1370(2) 0.0736(7) Uani 1 1 d . . . . .
N6 N 0.7646(3) 0.4560(2) 0.0536(2) 0.0572(7) Uani 1 1 d . . . . .
N3 N 0.7594(3) 0.4107(2) 0.3976(2) 0.0535(7) Uani 1 1 d . . . . .
N5 N 0.6129(3) 0.3090(2) 0.0331(2) 0.0585(7) Uani 1 1 d . . . . .
O3 O 0.4691(3) 0.6142(2) 0.4506(3) 0.0916(10) Uani 1 1 d . . . . .
N4 N 0.9660(3) 0.3630(2) 0.3613(2) 0.0596(7) Uani 1 1 d . . . . .
C16 C 0.7992(3) 0.6196(2) 0.3883(2) 0.0407(6) Uani 1 1 d . . . . .
C25 C 0.6192(3) 0.6024(2) 0.1649(2) 0.0414(6) Uani 1 1 d . . . . .
C12 C 0.6790(3) 0.5842(2) 0.4078(2) 0.0438(7) Uani 1 1 d . . . . .
C5 C 0.6657(3) 1.0166(2) 0.4605(2) 0.0451(7) Uani 1 1 d . . . . .
C24 C 0.7407(3) 0.6368(2) 0.1448(2) 0.0447(7) Uani 1 1 d . . . . .
C31 C 0.6489(4) 0.4160(2) 0.0705(2) 0.0501(7) Uani 1 1 d . . . . .
C15 C 0.8998(3) 0.5424(2) 0.3724(2) 0.0451(7) Uani 1 1 d . . . . .
C27 C 0.5744(3) 0.4878(2) 0.1246(2) 0.0446(7) Uani 1 1 d . . . . .
C23 C 0.8014(3) 0.7537(2) 0.1769(2) 0.0474(7) Uani 1 1 d . . . . .
C11 C 0.5630(3) 0.6528(2) 0.4278(2) 0.0479(7) Uani 1 1 d . . . . .
C6 C 0.5331(3) 0.9944(2) 0.3733(2) 0.0446(7) Uani 1 1 d . . . . .
C13 C 0.6665(4) 0.4822(3) 0.4128(3) 0.0519(8) Uani 1 1 d . . . . .
H13 H 0.588318 0.461165 0.427740 0.062 Uiso 1 1 calc R . . . .
C14 C 0.8779(3) 0.4384(2) 0.3766(2) 0.0487(7) Uani 1 1 d . . . . .
C26 C 0.8045(4) 0.5621(3) 0.0900(3) 0.0553(8) Uani 1 1 d . . . . .
H26 H 0.882209 0.586520 0.076673 0.066 Uiso 1 1 calc R . . . .
C1 C 0.8715(3) 0.9500(3) 0.5311(3) 0.0556(8) Uani 1 1 d . . . . .
H1 H 0.927965 0.894183 0.528883 0.067 Uiso 1 1 calc R . . . .
C17 C 1.0230(3) 0.5673(3) 0.3530(3) 0.0593(9) Uani 1 1 d . . . . .
H17 H 1.043021 0.634972 0.349846 0.071 Uiso 1 1 calc R . . . .
C4 C 0.7045(4) 1.1115(2) 0.5413(3) 0.0578(8) Uani 1 1 d . . . . .
H4 H 0.645477 1.165749 0.543929 0.069 Uiso 1 1 calc R . . . .
C10 C 0.4036(4) 0.8738(3) 0.2174(3) 0.0568(8) Uani 1 1 d . . . . .
H10 H 0.393242 0.807769 0.167631 0.068 Uiso 1 1 calc R . . . .
C30 C 0.5018(4) 0.2689(3) 0.0479(3) 0.0608(9) Uani 1 1 d . . . . .
C19 C 1.0823(4) 0.3891(3) 0.3434(3) 0.0677(10) Uani 1 1 d . . . . .
C2 C 0.9177(4) 1.0435(3) 0.6122(3) 0.0664(10) Uani 1 1 d . . . . .
H2 H 1.005179 1.051651 0.662359 0.080 Uiso 1 1 calc R . . . .
C7 C 0.4338(4) 1.0658(3) 0.3615(3) 0.0611(9) Uani 1 1 d . . . . .
H7 H 0.445631 1.131640 0.411919 0.073 Uiso 1 1 calc R . . . .
C3 C 0.8322(5) 1.1242(3) 0.6176(3) 0.0694(10) Uani 1 1 d . . . . .
H3 H 0.860140 1.187349 0.672450 0.083 Uiso 1 1 calc R . . . .
C28 C 0.4575(4) 0.4424(3) 0.1385(3) 0.0546(8) Uani 1 1 d . . . . .
H28 H 0.404904 0.485975 0.174079 0.065 Uiso 1 1 calc R . . . .
C29 C 0.4203(4) 0.3340(3) 0.0996(3) 0.0660(9) Uani 1 1 d . . . . .
H29 H 0.341482 0.303743 0.107576 0.079 Uiso 1 1 calc R . . . .
C9 C 0.3028(4) 0.9420(3) 0.2006(3) 0.0727(11) Uani 1 1 d . . . . .
H9 H 0.226244 0.923398 0.140500 0.087 Uiso 1 1 calc R . . . .
C33 C 0.8458(4) 0.3835(3) -0.0034(3) 0.0754(11) Uani 1 1 d . . . . .
H33A H 0.781406 0.323169 -0.054988 0.090 Uiso 1 1 calc R . . . .
H33B H 0.886778 0.421627 -0.037613 0.090 Uiso 1 1 calc R . . . .
C18 C 1.1143(4) 0.4914(3) 0.3386(3) 0.0733(11) Uani 1 1 d . . . . .
H18 H 1.196741 0.507290 0.325790 0.088 Uiso 1 1 calc R . . . .
C21 C 0.7311(5) 0.3007(3) 0.4000(3) 0.0713(11) Uani 1 1 d . . . . .
H21A H 0.673981 0.302336 0.443653 0.086 Uiso 1 1 calc R . . . .
H21B H 0.820317 0.274877 0.428133 0.086 Uiso 1 1 calc R . . . .
C8 C 0.3187(4) 1.0391(3) 0.2756(3) 0.0737(11) Uani 1 1 d . . . . .
H8 H 0.250772 1.086362 0.267541 0.088 Uiso 1 1 calc R . . . .
C20 C 1.1776(5) 0.3035(4) 0.3255(4) 0.0917(15) Uani 1 1 d . . . . .
H20A H 1.181398 0.262437 0.370226 0.137 Uiso 1 1 calc GR . . . .
H20B H 1.271401 0.335878 0.338635 0.137 Uiso 1 1 calc GR . . . .
H20C H 1.141293 0.257401 0.256082 0.137 Uiso 1 1 calc GR . . . .
C32 C 0.4651(7) 0.1495(3) 0.0057(4) 0.0853(15) Uani 1 1 d . . . . .
H32A H 0.415(7) 0.130(5) -0.053(5) 0.128 Uiso 1 1 d R . . . .
H32B H 0.526(7) 0.121(5) 0.026(5) 0.128 Uiso 1 1 d R . . . .
O8 O 0.9453(6) 0.9720(4) 0.1324(5) 0.1503(18) Uani 1 1 d . . . . .
H8A H 0.928684 0.915391 0.141384 0.225 Uiso 1 1 calc GR . . . .
C22 C 0.6542(6) 0.2257(3) 0.2943(4) 0.1020(16) Uani 1 1 d . . . . .
H22A H 0.644700 0.154022 0.296300 0.153 Uiso 1 1 calc GR . . . .
H22B H 0.707316 0.228447 0.249913 0.153 Uiso 1 1 calc GR . . . .
H22C H 0.561701 0.246973 0.269414 0.153 Uiso 1 1 calc GR . . . .
C35 C 0.8606(8) 1.0474(6) 0.1709(7) 0.170(4) Uani 1 1 d . . . . .
H35A H 0.920083 1.104038 0.228701 0.255 Uiso 1 1 calc GR . . . .
H35B H 0.794380 1.012985 0.191266 0.255 Uiso 1 1 calc GR . . . .
H35C H 0.809489 1.076424 0.119135 0.255 Uiso 1 1 calc GR . . . .
O7 O 0.7295(7) 0.3588(6) -0.2595(5) 0.0946(18) Uani 0.5 1 d . . P . .
H7A H 0.814827 0.351343 -0.229802 0.142 Uiso 0.5 1 d G . P . .
H7B H 0.687651 0.362384 -0.215936 0.142 Uiso 0.5 1 d G . P . .
O9 O 0.1229(14) 0.1113(13) 0.0813(9) 0.185(5) Uani 0.5 1 d . . P . .
H9A H 0.103393 0.045516 0.072694 0.277 Uiso 0.5 1 d G . P . .
H9B H 0.044569 0.137469 0.078252 0.277 Uiso 0.5 1 d G . P . .
H32C H 0.400(8) 0.131(5) 0.035(5) 0.15(3) Uiso 1 1 d . . . . .
C34 C 0.9578(9) 0.3445(6) 0.0623(6) 0.163(3) Uani 1 1 d . . . . .
H34A H 1.018077 0.309011 0.025252 0.245 Uiso 1 1 calc GR . . . .
H34B H 0.916964 0.294909 0.085627 0.245 Uiso 1 1 calc GR . . . .
H34C H 1.012742 0.403538 0.119763 0.245 Uiso 1 1 calc GR . . . .

loop_
_atom_site_aniso_label
_atom_site_aniso_U_11
_atom_site_aniso_U_22
_atom_site_aniso_U_33
_atom_site_aniso_U_23
_atom_site_aniso_U_13
_atom_site_aniso_U_12
Ni1 0.0446(2) 0.0280(2) 0.0474(2) 0.00638(15) 0.01932(17) 0.00926(14)
O4 0.0454(11) 0.0357(10) 0.0518(12) 0.0028(9) 0.0201(9) 0.0075(8)
O5 0.0587(13) 0.0315(10) 0.0526(12) 0.0084(9) 0.0266(10) 0.0079(9)
O2 0.0560(12) 0.0368(11) 0.0591(13) 0.0129(9) 0.0324(10) 0.0162(9)
O1 0.0424(11) 0.0353(10) 0.0603(13) 0.0146(9) 0.0204(9) 0.0107(8)
N2 0.0474(14) 0.0357(12) 0.0475(14) 0.0064(10) 0.0223(11) 0.0040(10)
N1 0.0518(14) 0.0294(12) 0.0505(14) 0.0074(10) 0.0213(12) 0.0114(10)
O6 0.0902(19) 0.0516(14) 0.0906(19) 0.0070(13) 0.0616(16) -0.0002(13)
N6 0.0643(17) 0.0401(14) 0.0625(17) 0.0004(12) 0.0298(14) 0.0106(12)
N3 0.0709(18) 0.0410(14) 0.0620(17) 0.0230(13) 0.0331(14) 0.0221(12)
N5 0.0736(19) 0.0335(13) 0.0565(16) 0.0026(12) 0.0163(14) 0.0102(13)
O3 0.0860(19) 0.0835(19) 0.169(3) 0.080(2) 0.090(2) 0.0452(15)
N4 0.0699(19) 0.0539(16) 0.0566(17) 0.0160(13) 0.0235(14) 0.0331(14)
C16 0.0426(15) 0.0385(15) 0.0387(14) 0.0109(12) 0.0112(12) 0.0105(11)
C25 0.0433(15) 0.0347(14) 0.0391(15) 0.0061(11) 0.0093(12) 0.0085(11)
C12 0.0492(16) 0.0396(15) 0.0494(16) 0.0168(13) 0.0226(13) 0.0158(12)
C5 0.0617(19) 0.0291(14) 0.0503(17) 0.0078(12) 0.0312(15) 0.0037(12)
C24 0.0527(17) 0.0344(14) 0.0434(16) 0.0047(12) 0.0185(13) 0.0052(12)
C31 0.0604(19) 0.0379(16) 0.0464(17) 0.0052(13) 0.0178(15) 0.0109(13)
C15 0.0467(17) 0.0428(16) 0.0436(16) 0.0099(13) 0.0154(13) 0.0143(12)
C27 0.0490(17) 0.0341(14) 0.0416(15) 0.0050(12) 0.0093(13) 0.0059(12)
C23 0.0524(17) 0.0389(15) 0.0484(17) 0.0082(13) 0.0190(14) 0.0056(13)
C11 0.0491(17) 0.0463(17) 0.0591(19) 0.0223(15) 0.0268(15) 0.0160(13)
C6 0.0566(18) 0.0298(13) 0.0559(18) 0.0127(12) 0.0309(15) 0.0093(12)
C13 0.0608(19) 0.0474(17) 0.062(2) 0.0263(15) 0.0303(16) 0.0175(14)
C14 0.0572(19) 0.0427(16) 0.0456(16) 0.0133(13) 0.0165(14) 0.0203(13)
C26 0.061(2) 0.0452(17) 0.0574(19) 0.0047(15) 0.0278(16) 0.0084(14)
C1 0.0498(18) 0.0539(19) 0.0563(19) 0.0077(15) 0.0176(16) 0.0031(14)
C17 0.0501(19) 0.0526(19) 0.076(2) 0.0165(17) 0.0259(17) 0.0171(15)
C4 0.080(2) 0.0318(15) 0.061(2) 0.0045(14) 0.0323(19) 0.0024(15)
C10 0.060(2) 0.0462(18) 0.058(2) 0.0080(15) 0.0179(16) 0.0174(15)
C30 0.076(2) 0.0378(17) 0.056(2) 0.0087(15) 0.0105(18) 0.0039(16)
C19 0.069(2) 0.069(2) 0.061(2) 0.0146(18) 0.0203(19) 0.0377(19)
C2 0.061(2) 0.065(2) 0.058(2) 0.0020(17) 0.0147(17) -0.0104(18)
C7 0.080(2) 0.0336(16) 0.079(2) 0.0159(16) 0.040(2) 0.0241(15)
C3 0.092(3) 0.0427(19) 0.064(2) -0.0003(16) 0.031(2) -0.0108(18)
C28 0.059(2) 0.0429(17) 0.0567(19) 0.0082(14) 0.0189(16) 0.0054(14)
C29 0.068(2) 0.0481(19) 0.076(2) 0.0142(17) 0.0210(19) -0.0048(16)
C9 0.072(2) 0.062(2) 0.074(2) 0.0165(19) 0.014(2) 0.0289(19)
C33 0.077(3) 0.052(2) 0.094(3) 0.001(2) 0.046(2) 0.0197(19)
C18 0.054(2) 0.078(3) 0.092(3) 0.020(2) 0.035(2) 0.0256(19)
C21 0.106(3) 0.0437(19) 0.087(3) 0.0344(19) 0.050(2) 0.0266(19)
C8 0.074(3) 0.061(2) 0.090(3) 0.028(2) 0.028(2) 0.0361(19)
C20 0.088(3) 0.087(3) 0.093(3) 0.017(3) 0.030(3) 0.056(3)
C32 0.110(4) 0.039(2) 0.086(3) 0.007(2) 0.016(3) -0.002(2)
O8 0.141(4) 0.131(4) 0.221(5) 0.103(4) 0.072(4) 0.020(3)
C22 0.141(5) 0.057(3) 0.116(4) 0.027(3) 0.054(3) -0.002(3)
C35 0.127(6) 0.091(5) 0.244(10) 0.041(5) 0.006(6) 0.016(4)
O7 0.091(4) 0.084(4) 0.110(5) 0.026(4) 0.040(4) 0.010(4)
O9 0.222(12) 0.180(12) 0.133(8) 0.052(8) 0.029(8) 0.014(11)
C34 0.197(8) 0.162(7) 0.165(7) 0.053(6) 0.105(6) 0.101(6)

loop_
_atom_type_symbol
_atom_type_description
_atom_type_scat_dispersion_real
_atom_type_scat_dispersion_imag
_atom_type_scat_source
C C 0.0033 0.0016 'International Tables Vol C Tables 4.2.6.8 and 6.1.1.4'
H H 0.0000 0.0000 'International Tables Vol C Tables 4.2.6.8 and 6.1.1.4'
N N 0.0061 0.0033 'International Tables Vol C Tables 4.2.6.8 and 6.1.1.4'
Ni Ni 0.3393 1.1124 'International Tables Vol C Tables 4.2.6.8 and 6.1.1.4'
O O 0.0106 0.0060 'International Tables Vol C Tables 4.2.6.8 and 6.1.1.4'

loop_
_geom_angle_atom_site_label_1
_geom_angle_atom_site_label_2
_geom_angle_atom_site_label_3
_geom_angle
_geom_angle_site_symmetry_1
_geom_angle_site_symmetry_3
_geom_angle_publ_flag
O5 Ni1 O4 86.46(8) . . ?
O5 Ni1 N2 97.65(9) . . ?
O5 Ni1 N1 91.22(9) . . ?
O2 Ni1 O4 86.39(8) . . ?
O2 Ni1 O5 171.42(7) . . ?
O2 Ni1 O1 87.03(8) . . ?
O2 Ni1 N2 90.00(9) . . ?
O2 Ni1 N1 94.08(9) . . ?
O1 Ni1 O4 91.31(8) . . ?
O1 Ni1 O5 88.40(8) . . ?
O1 Ni1 N2 95.13(9) . . ?
O1 Ni1 N1 174.06(9) . . ?
N2 Ni1 O4 172.45(8) . . ?
N1 Ni1 O4 94.58(9) . . ?
N1 Ni1 N2 79.05(10) . . ?
C25 O4 Ni1 118.31(18) . . ?
C23 O5 Ni1 125.14(19) . . ?
C11 O2 Ni1 126.06(19) . . ?
C16 O1 Ni1 120.87(18) . . ?
C5 N2 Ni1 114.8(2) . . ?
C1 N2 Ni1 126.1(2) . . ?
C1 N2 C5 118.8(3) . . ?
C6 N1 Ni1 115.3(2) . . ?
C10 N1 Ni1 125.4(2) . . ?
C10 N1 C6 119.2(3) . . ?
C31 N6 C33 121.0(3) . . ?
C26 N6 C31 119.3(3) . . ?
C26 N6 C33 119.7(3) . . ?
C13 N3 C14 119.9(3) . . ?
C13 N3 C21 119.9(3) . . ?
C14 N3 C21 120.2(3) . . ?
C30 N5 C31 118.5(3) . . ?
C19 N4 C14 117.9(3) . . ?
O1 C16 C12 126.0(3) . . ?
O1 C16 C15 117.6(3) . . ?
C12 C16 C15 116.3(3) . . ?
O4 C25 C24 125.0(3) . . ?
O4 C25 C27 119.0(3) . . ?
C24 C25 C27 116.0(3) . . ?
C16 C12 C11 124.4(3) . . ?
C13 C12 C16 118.9(3) . . ?
C13 C12 C11 116.6(3) . . ?
N2 C5 C6 114.9(2) . . ?
N2 C5 C4 121.2(3) . . ?
C4 C5 C6 123.9(3) . . ?
C25 C24 C23 124.2(3) . . ?
C26 C24 C25 118.7(3) . . ?
C26 C24 C23 117.0(3) . . ?
N6 C31 C27 119.0(3) . . ?
N5 C31 N6 117.4(3) . . ?
N5 C31 C27 123.5(3) . . ?
C14 C15 C16 121.4(3) . . ?
C17 C15 C16 122.0(3) . . ?
C17 C15 C14 116.6(3) . . ?
C31 C27 C25 121.4(3) . . ?
C28 C27 C25 122.3(3) . . ?
C28 C27 C31 116.3(3) . . ?
O5 C23 C24 119.7(3) . . ?
O6 C23 O5 124.0(3) . . ?
O6 C23 C24 116.3(3) . . ?
O2 C11 C12 118.7(3) . . ?
O3 C11 O2 123.6(3) . . ?
O3 C11 C12 117.7(3) . . ?
N1 C6 C5 115.2(2) . . ?
N1 C6 C7 120.4(3) . . ?
C7 C6 C5 124.3(3) . . ?
N3 C13 C12 124.6(3) . . ?
N3 C14 C15 118.8(3) . . ?
N4 C14 N3 117.1(3) . . ?
N4 C14 C15 124.2(3) . . ?
N6 C26 C24 125.5(3) . . ?
N2 C1 C2 122.7(3) . . ?
C18 C17 C15 119.6(3) . . ?
C3 C4 C5 118.8(3) . . ?
N1 C10 C9 123.0(3) . . ?
N5 C30 C29 122.1(3) . . ?
N5 C30 C32 117.1(4) . . ?
C29 C30 C32 120.9(4) . . ?
N4 C19 C18 122.2(3) . . ?
N4 C19 C20 116.8(4) . . ?
C18 C19 C20 121.0(4) . . ?
C3 C2 C1 118.7(4) . . ?
C8 C7 C6 119.5(3) . . ?
C2 C3 C4 119.7(3) . . ?
C29 C28 C27 120.1(3) . . ?
C28 C29 C30 119.6(4) . . ?
C10 C9 C8 117.8(4) . . ?
C34 C33 N6 112.2(4) . . ?
C17 C18 C19 119.5(4) . . ?
N3 C21 C22 110.6(3) . . ?
C7 C8 C9 120.0(3) . . ?

loop_
_geom_bond_atom_site_label_1
_geom_bond_atom_site_label_2
_geom_bond_distance
_geom_bond_site_symmetry_2
_geom_bond_publ_flag
Ni1 O4 2.079(2) . ?
Ni1 O5 2.045(2) . ?
Ni1 O2 2.032(2) . ?
Ni1 O1 2.0382(19) . ?
Ni1 N2 2.069(2) . ?
Ni1 N1 2.055(2) . ?
O4 C25 1.264(3) . ?
O5 C23 1.256(3) . ?
O2 C11 1.263(3) . ?
O1 C16 1.265(3) . ?
N2 C5 1.358(4) . ?
N2 C1 1.324(4) . ?
N1 C6 1.352(4) . ?
N1 C10 1.322(4) . ?
O6 C23 1.251(4) . ?
N6 C31 1.378(4) . ?
N6 C26 1.344(4) . ?
N6 C33 1.484(4) . ?
N3 C13 1.346(4) . ?
N3 C14 1.378(4) . ?
N3 C21 1.489(4) . ?
N5 C31 1.350(4) . ?
N5 C30 1.323(5) . ?
O3 C11 1.235(4) . ?
N4 C14 1.346(4) . ?
N4 C19 1.326(5) . ?
C16 C12 1.417(4) . ?
C16 C15 1.454(4) . ?
C25 C24 1.428(4) . ?
C25 C27 1.454(4) . ?
C12 C11 1.518(4) . ?
C12 C13 1.376(4) . ?
C5 C6 1.477(4) . ?
C5 C4 1.385(4) . ?
C24 C23 1.526(4) . ?
C24 C26 1.364(4) . ?
C31 C27 1.410(4) . ?
C15 C14 1.410(4) . ?
C15 C17 1.397(5) . ?
C27 C28 1.398(4) . ?
C6 C7 1.382(4) . ?
C1 C2 1.379(5) . ?
C17 C18 1.372(5) . ?
C4 C3 1.377(5) . ?
C10 C9 1.371(5) . ?
C30 C29 1.400(5) . ?
C30 C32 1.502(5) . ?
C19 C18 1.411(6) . ?
C19 C20 1.496(5) . ?
C2 C3 1.369(5) . ?
C7 C8 1.360(5) . ?
C28 C29 1.369(5) . ?
C9 C8 1.379(5) . ?
C33 C34 1.444(8) . ?
C21 C22 1.508(6) . ?
O8 C35 1.409(8) . ?
